data_7250570
loop_
_publ_author_name
'Ali, Basharat'
'Boonprab, Theerapoom'
'Thammasangwan, Warisa'
'Kaewmorakot, Sittipong'
'Karuwan, Chanpen'
'Tuantranont, Adisorn'
'Chastanet, Guillaume'
'Harding, David J.'
'Harding, Phimphaka'

_publ_section_title
;
 Influence of a spin crossover iron(iii) complex on the detection of
 phenylenediamines of graphene-modified screen printed electrodes
;
_journal_issue 26
_journal_name_full 'RSC Advances'
_journal_page_first 20760
_journal_page_last 20769
_journal_paper_doi 10.1039/D5RA00457H
_journal_volume 15
_journal_year 2025
_chemical_formula_moiety 'C22 H28 Fe I2 N4 O2, C N S, 0.5(O), 0.3(C H2 Cl2)'
_chemical_formula_sum 'C23.3 H28.6 Cl0.6 Fe I2 N5 O2.5 S'
_chemical_formula_weight 781.69
_space_group_crystal_system monoclinic
_space_group_IT_number 14
_space_group_name_Hall '-P 2ybc'
_space_group_name_H-M_alt 'P 1 21/c 1'
_atom_sites_solution_hydrogens mixed
_audit_creation_date 2025-01-18
_audit_creation_method
;
Olex2 1.5
(compiled 2024.02.16 svn.r378c4104 for OlexSys, GUI svn.r6928)
;
_audit_update_record
;
2025-01-19 deposited with the CCDC.	2025-06-10 downloaded from the CCDC.
;
_cell_angle_alpha 90
_cell_angle_beta 109.240(3)
_cell_angle_gamma 90
_cell_formula_units_Z 4
_cell_length_a 9.9536(6)
_cell_length_b 28.9081(17)
_cell_length_c 10.6554(6)
_cell_measurement_reflns_used 11945
_cell_measurement_temperature 150
_cell_measurement_theta_max 27.48
_cell_measurement_theta_min 1.00
_cell_volume 2894.7(3)
_computing_molecular_graphics 'Olex2 1.5 (Dolomanov et al., 2009)'
_computing_publication_material 'Olex2 1.5 (Dolomanov et al., 2009)'
_computing_structure_refinement 'SHELXL 2018/3 (Sheldrick, 2015)'
_diffrn_ambient_temperature 150.00
_diffrn_measured_fraction_theta_full 0.996
_diffrn_measured_fraction_theta_max 0.996
_diffrn_measurement_device_type 'Nonius Kappa CCD'
_diffrn_radiation_type MoK\a
_diffrn_radiation_wavelength 0.71073
_diffrn_reflns_av_R_equivalents 0.0778
_diffrn_reflns_av_unetI/netI 0.0789
_diffrn_reflns_Laue_measured_fraction_full 0.996
_diffrn_reflns_Laue_measured_fraction_max 0.996
_diffrn_reflns_limit_h_max 11
_diffrn_reflns_limit_h_min -12
_diffrn_reflns_limit_k_max 35
_diffrn_reflns_limit_k_min -35
_diffrn_reflns_limit_l_max 12
_diffrn_reflns_limit_l_min -12
_diffrn_reflns_number 19957
_diffrn_reflns_point_group_measured_fraction_full 0.996
_diffrn_reflns_point_group_measured_fraction_max 0.996
_diffrn_reflns_theta_full 25.242
_diffrn_reflns_theta_max 25.679
_diffrn_reflns_theta_min 2.467
_exptl_absorpt_coefficient_mu 2.813
_exptl_absorpt_correction_T_max 0.970
_exptl_absorpt_correction_T_min 0.770
_exptl_absorpt_correction_type empirical
_exptl_absorpt_process_details sadabs
_exptl_crystal_colour 'dark black'
_exptl_crystal_colour_modifier dark
_exptl_crystal_colour_primary black
_exptl_crystal_density_diffrn 1.794
_exptl_crystal_description block
_exptl_crystal_F_000 1526
_exptl_crystal_size_max 0.1
_exptl_crystal_size_mid 0.05
_exptl_crystal_size_min 0.01
_refine_diff_density_max 0.894
_refine_diff_density_min -0.827
_refine_diff_density_rms 0.114
_refine_ls_extinction_method none
_refine_ls_goodness_of_fit_ref 0.985
_refine_ls_hydrogen_treatment constr
_refine_ls_matrix_type full
_refine_ls_number_parameters 347
_refine_ls_number_reflns 5471
_refine_ls_number_restraints 0
_refine_ls_restrained_S_all 0.985
_refine_ls_R_factor_all 0.0940
_refine_ls_R_factor_gt 0.0418
_refine_ls_shift/su_max 0.001
_refine_ls_shift/su_mean 0.000
_refine_ls_structure_factor_coef Fsqd
_refine_ls_weighting_details 'w=1/[\s^2^(Fo^2^)+(0.0438P)^2^] where P=(Fo^2^+2Fc^2^)/3'
_refine_ls_weighting_scheme calc
_refine_ls_wR_factor_gt 0.0853
_refine_ls_wR_factor_ref 0.0987
_reflns_Friedel_coverage 0.000
_reflns_number_gt 3323
_reflns_number_total 5471
_reflns_threshold_expression 'I > 2\s(I)'
_cod_data_source_file d5ra00457h2.cif
_cod_data_source_block wt54150k
_cod_original_formula_sum 'C23.30 H28.60 Cl0.60 Fe I2 N5 O2.50 S'
_cod_database_code 7250570
_shelx_shelxl_version_number 2018/3
_shelx_space_group_comment
;
The symmetry employed for this shelxl refinement is uniquely defined
by the following loop, which should always be used as a source of
symmetry information in preference to the above space-group names.
They are only intended as comments.
;
_shelx_estimated_absorpt_t_max 0.972
_shelx_estimated_absorpt_t_min 0.766
_olex2_refinement_description
;
1. Others
 Fixed Sof: S1(0.6) N6(0.6) C30(0.6) O3(0.5) Cl1(0.3) Cl2(0.3) C32(0.3)
 H32A(0.3) H32B(0.3) S2(0.4) N7(0.4) C31(0.4)
 Fixed X: H32A(0.165421) H32B(0.04127)
 Fixed Y: H32A(-0.023272) H32B(-0.05676)
 Fixed Z: H32A(0.53723) H32B(0.450901)
2.a Ternary CH refined with riding coordinates:
 N3(H3), N4(H4)
;
_olex2_submission_special_instructions 'No special instructions were received'

loop_
_space_group_symop_operation_xyz
'x, y, z'
'-x, y+1/2, -z+1/2'
'-x, -y, -z'
'x, -y-1/2, z-1/2'

loop_
_atom_site_label
_atom_site_type_symbol
_atom_site_fract_x
_atom_site_fract_y
_atom_site_fract_z
_atom_site_U_iso_or_equiv
_atom_site_adp_type
_atom_site_occupancy
_atom_site_site_symmetry_order
_atom_site_calc_flag
_atom_site_refinement_flags_posn
_atom_site_refinement_flags_adp
_atom_site_refinement_flags_occupancy
_atom_site_disorder_assembly
_atom_site_disorder_group
I1 I 0.79005(5) -0.39133(2) 1.11930(4) 0.04945(15) Uani 1 1 d . . . . .
I2 I 0.06724(4) -0.16820(2) 1.48527(4) 0.04661(15) Uani 1 1 d . . . . .
Fe1 Fe 0.53745(8) -0.14286(3) 1.05931(8) 0.0302(2) Uani 1 1 d . . . . .
O2 O 0.3764(4) -0.17552(12) 1.0653(4) 0.0333(9) Uani 1 1 d . . . . .
O1 O 0.6638(4) -0.18314(12) 1.1806(4) 0.0329(9) Uani 1 1 d . . . . .
N1 N 0.5251(5) -0.18149(15) 0.9083(4) 0.0306(11) Uani 1 1 d . . . . .
N3 N 0.4063(5) -0.10010(14) 0.9194(4) 0.0337(12) Uani 1 1 d . . . . .
H3 H 0.468078 -0.076791 0.895503 0.040 Uiso 1 1 calc R U . . .
N4 N 0.7128(4) -0.10585(14) 1.0595(4) 0.0297(11) Uani 1 1 d . . . . .
H4 H 0.678732 -0.079998 0.994331 0.036 Uiso 1 1 calc R U . . .
N2 N 0.5434(5) -0.10309(14) 1.2063(5) 0.0314(11) Uani 1 1 d . . . . .
C17 C 0.3607(6) -0.14207(18) 1.2698(5) 0.0306(13) Uani 1 1 d . . . . .
C14 C 0.7710(6) -0.08475(18) 1.1934(5) 0.0335(14) Uani 1 1 d . . . . .
H14A H 0.838918 -0.059785 1.192982 0.040 Uiso 1 1 calc R U . . .
H14B H 0.821390 -0.108339 1.259442 0.040 Uiso 1 1 calc R U . . .
C2 C 0.6346(5) -0.24939(18) 1.0310(6) 0.0303(13) Uani 1 1 d . . . . .
C8 C 0.8199(6) -0.13204(19) 1.0198(6) 0.0383(15) Uani 1 1 d . . . . .
H8A H 0.774257 -0.144071 0.928689 0.046 Uiso 1 1 calc R U . . .
H8B H 0.850945 -0.158965 1.079855 0.046 Uiso 1 1 calc R U . . .
C13 C 0.1956(6) -0.04700(19) 0.8525(6) 0.0428(16) Uani 1 1 d . . . . .
H13A H 0.138923 -0.026973 0.889946 0.064 Uiso 1 1 calc R U . . .
H13B H 0.132495 -0.068440 0.788624 0.064 Uiso 1 1 calc R U . . .
H13C H 0.247220 -0.027985 0.807408 0.064 Uiso 1 1 calc R U . . .
C11 C 0.3385(6) -0.12840(19) 0.7992(6) 0.0377(15) Uani 1 1 d . . . . .
H11A H 0.297443 -0.108174 0.720951 0.045 Uiso 1 1 calc R U . . .
H11B H 0.261122 -0.147472 0.811530 0.045 Uiso 1 1 calc R U . . .
C1 C 0.5548(6) -0.22533(19) 0.9135(6) 0.0337(14) Uani 1 1 d . . . . .
H1 H 0.521046 -0.242558 0.833237 0.040 Uiso 1 1 calc R U . . .
C4 C 0.7858(5) -0.25170(19) 1.2607(5) 0.0308(13) Uani 1 1 d . . . . .
H4A H 0.828161 -0.236940 1.344118 0.037 Uiso 1 1 calc R U . . .
C7 C 0.6661(6) -0.29621(18) 1.0221(6) 0.0342(14) Uani 1 1 d . . . . .
H7 H 0.625003 -0.312073 0.940265 0.041 Uiso 1 1 calc R U . . .
C9 C 0.9497(6) -0.1044(2) 1.0228(6) 0.0431(16) Uani 1 1 d . . . . .
H9A H 1.000417 -0.094432 1.114149 0.065 Uiso 1 1 calc R U . . .
H9B H 0.920285 -0.077179 0.965502 0.065 Uiso 1 1 calc R U . . .
H9C H 1.012749 -0.123652 0.990845 0.065 Uiso 1 1 calc R U . . .
C3 C 0.6922(6) -0.22604(18) 1.1568(6) 0.0308(13) Uani 1 1 d . . . . .
C10 C 0.4524(6) -0.15903(19) 0.7789(6) 0.0395(15) Uani 1 1 d . . . . .
H10A H 0.409381 -0.182590 0.709865 0.047 Uiso 1 1 calc R U . . .
H10B H 0.520701 -0.140398 0.750466 0.047 Uiso 1 1 calc R U . . .
C5 C 0.8190(6) -0.29662(19) 1.2480(6) 0.0343(14) Uani 1 1 d . . . . .
H5 H 0.885661 -0.312297 1.320288 0.041 Uiso 1 1 calc R U . . .
C19 C 0.2160(6) -0.20693(18) 1.1607(6) 0.0343(14) Uani 1 1 d . . . . .
H19 H 0.190807 -0.229602 1.092377 0.041 Uiso 1 1 calc R U . . .
C22 C 0.2892(6) -0.14201(18) 1.3630(6) 0.0330(14) Uani 1 1 d . . . . .
H22 H 0.314534 -0.120200 1.433603 0.040 Uiso 1 1 calc R U . . .
C16 C 0.4689(6) -0.10705(17) 1.2835(6) 0.0318(13) Uani 1 1 d . . . . .
H16 H 0.485686 -0.085581 1.354548 0.038 Uiso 1 1 calc R U . . .
C18 C 0.3231(6) -0.17450(17) 1.1635(6) 0.0295(13) Uani 1 1 d . . . . .
C15 C 0.6471(6) -0.06545(18) 1.2277(6) 0.0355(14) Uani 1 1 d . . . . .
H15A H 0.678043 -0.055104 1.321490 0.043 Uiso 1 1 calc R U . . .
H15B H 0.604997 -0.038763 1.169868 0.043 Uiso 1 1 calc R U . . .
C20 C 0.1477(6) -0.20695(19) 1.2521(6) 0.0381(15) Uani 1 1 d . . . . .
H20 H 0.076896 -0.229505 1.247932 0.046 Uiso 1 1 calc R U . . .
C12 C 0.3000(6) -0.07398(19) 0.9623(6) 0.0401(15) Uani 1 1 d . . . . .
H12A H 0.351062 -0.052358 1.034258 0.048 Uiso 1 1 calc R U . . .
H12B H 0.246901 -0.096062 0.999363 0.048 Uiso 1 1 calc R U . . .
C21 C 0.1826(6) -0.17335(19) 1.3526(6) 0.0337(14) Uani 1 1 d . . . . .
C6 C 0.7548(6) -0.31948(17) 1.1287(6) 0.0352(15) Uani 1 1 d . . . . .
S1 S 0.2021(4) -0.00988(11) 1.2517(4) 0.0811(11) Uani 0.6 1 d . . P A 1
N6 N 0.3935(19) 0.0350(5) 1.1489(18) 0.032(6) Uiso 0.6 1 d . . P A 1
C30 C 0.3222(12) 0.0163(4) 1.1851(11) 0.045(3) Uiso 0.6 1 d . . P A 1
O3 O 0.6025(14) 0.0501(4) 1.4229(14) 0.076(4) Uani 0.5 1 d . . P B 1
Cl1 Cl 0.1320(5) -0.01565(17) 1.3210(5) 0.0399(12) Uani 0.3 1 d . . P C 2
Cl2 Cl -0.0178(12) 0.0108(3) 1.5006(12) 0.066(2) Uani 0.3 1 d . . P C 2
C32 C 0.079(2) -0.0251(7) 1.459(2) 0.042(6) Uiso 0.3 1 d . . P C 2
H32A H 0.165421 -0.023272 1.537230 0.063 Uiso 0.3 1 d . U P D 2
H32B H 0.041270 -0.056760 1.450901 0.063 Uiso 0.3 1 d . U P E 2
S2 S 0.5604(7) 0.02711(19) 1.4268(6) 0.0580(15) Uani 0.4 1 d . . P F 2
N7 N 0.396(3) 0.0280(8) 1.150(2) 0.021(8) Uiso 0.4 1 d . . P F 2
C31 C 0.4564(18) 0.0304(6) 1.2514(19) 0.059(5) Uiso 0.4 1 d . . P F 2

loop_
_atom_site_aniso_label
_atom_site_aniso_U_11
_atom_site_aniso_U_22
_atom_site_aniso_U_33
_atom_site_aniso_U_23
_atom_site_aniso_U_13
_atom_site_aniso_U_12
I1 0.0624(3) 0.0324(2) 0.0565(3) -0.0002(2) 0.0235(2) 0.0038(2)
I2 0.0447(3) 0.0542(3) 0.0422(3) -0.0050(2) 0.0159(2) -0.0040(2)
Fe1 0.0311(5) 0.0268(4) 0.0333(5) -0.0043(4) 0.0116(4) -0.0031(4)
O2 0.037(2) 0.035(2) 0.032(2) -0.0098(18) 0.017(2) -0.0087(17)
O1 0.042(2) 0.027(2) 0.031(2) -0.0045(17) 0.0152(19) -0.0004(17)
N1 0.033(3) 0.034(3) 0.028(3) 0.002(2) 0.015(2) -0.003(2)
N3 0.031(3) 0.032(3) 0.038(3) 0.000(2) 0.011(2) -0.006(2)
N4 0.025(3) 0.029(2) 0.034(3) -0.005(2) 0.008(2) -0.005(2)
N2 0.030(3) 0.028(3) 0.036(3) -0.006(2) 0.011(2) -0.006(2)
C17 0.032(3) 0.029(3) 0.030(3) -0.006(3) 0.009(3) -0.002(3)
C14 0.037(3) 0.030(3) 0.032(4) -0.005(3) 0.009(3) -0.004(3)
C2 0.029(3) 0.028(3) 0.034(4) -0.003(3) 0.011(3) -0.002(3)
C8 0.030(3) 0.038(3) 0.049(4) -0.012(3) 0.015(3) -0.006(3)
C13 0.033(3) 0.032(3) 0.067(5) -0.003(3) 0.020(3) -0.003(3)
C11 0.037(4) 0.036(3) 0.037(4) -0.003(3) 0.008(3) 0.001(3)
C1 0.032(3) 0.037(3) 0.033(4) -0.005(3) 0.013(3) -0.008(3)
C4 0.031(3) 0.036(3) 0.027(3) -0.001(3) 0.011(3) -0.005(3)
C7 0.041(4) 0.029(3) 0.039(4) -0.006(3) 0.022(3) -0.005(3)
C9 0.034(4) 0.048(4) 0.051(4) -0.008(3) 0.019(3) 0.001(3)
C3 0.030(3) 0.028(3) 0.038(4) -0.002(3) 0.017(3) -0.004(3)
C10 0.051(4) 0.041(3) 0.024(3) 0.000(3) 0.009(3) -0.008(3)
C5 0.034(3) 0.033(3) 0.038(4) 0.012(3) 0.015(3) -0.002(3)
C19 0.044(4) 0.030(3) 0.033(4) -0.008(3) 0.017(3) -0.010(3)
C22 0.032(3) 0.028(3) 0.036(4) -0.008(3) 0.007(3) 0.004(3)
C16 0.032(3) 0.027(3) 0.034(4) -0.009(3) 0.007(3) -0.005(3)
C18 0.029(3) 0.023(3) 0.038(4) -0.001(3) 0.013(3) 0.000(2)
C15 0.041(4) 0.027(3) 0.038(4) -0.009(3) 0.012(3) -0.013(3)
C20 0.039(4) 0.036(3) 0.040(4) -0.006(3) 0.014(3) -0.015(3)
C12 0.028(3) 0.037(3) 0.052(4) -0.003(3) 0.009(3) 0.002(3)
C21 0.031(3) 0.038(3) 0.034(4) 0.002(3) 0.014(3) 0.001(3)
C6 0.049(4) 0.021(3) 0.044(4) 0.003(3) 0.027(3) 0.001(3)
S1 0.084(3) 0.0417(19) 0.134(4) 0.013(2) 0.058(3) 0.0032(17)
O3 0.084(9) 0.060(8) 0.085(9) -0.006(8) 0.029(7) -0.023(7)
Cl1 0.039(3) 0.044(3) 0.037(3) 0.005(2) 0.013(3) 0.005(2)
Cl2 0.070(6) 0.084(9) 0.054(3) 0.018(6) 0.034(4) 0.042(5)
S2 0.071(4) 0.050(4) 0.056(3) -0.006(3) 0.026(3) 0.005(3)

loop_
_atom_type_symbol
_atom_type_description
_atom_type_scat_dispersion_real
_atom_type_scat_dispersion_imag
_atom_type_scat_source
C C 0.0033 0.0016 'International Tables Vol C Tables 4.2.6.8 and 6.1.1.4'
H H 0.0000 0.0000 'International Tables Vol C Tables 4.2.6.8 and 6.1.1.4'
Cl Cl 0.1484 0.1585 'International Tables Vol C Tables 4.2.6.8 and 6.1.1.4'
Fe Fe 0.3463 0.8444 'International Tables Vol C Tables 4.2.6.8 and 6.1.1.4'
I I -0.4742 1.8119 'International Tables Vol C Tables 4.2.6.8 and 6.1.1.4'
N N 0.0061 0.0033 'International Tables Vol C Tables 4.2.6.8 and 6.1.1.4'
O O 0.0106 0.0060 'International Tables Vol C Tables 4.2.6.8 and 6.1.1.4'
S S 0.1246 0.1234 'International Tables Vol C Tables 4.2.6.8 and 6.1.1.4'

loop_
_geom_angle_atom_site_label_1
_geom_angle_atom_site_label_2
_geom_angle_atom_site_label_3
_geom_angle
_geom_angle_site_symmetry_1
_geom_angle_site_symmetry_3
_geom_angle_publ_flag
O2 Fe1 O1 92.88(16) . . ?
O2 Fe1 N1 85.22(17) . . ?
O2 Fe1 N3 88.95(17) . . ?
O2 Fe1 N4 177.69(16) . . ?
O2 Fe1 N2 94.01(17) . . ?
O1 Fe1 N1 93.41(17) . . ?
O1 Fe1 N3 176.52(17) . . ?
O1 Fe1 N4 86.92(16) . . ?
O1 Fe1 N2 88.63(17) . . ?
N1 Fe1 N3 83.78(18) . . ?
N1 Fe1 N4 97.08(17) . . ?
N3 Fe1 N4 91.37(17) . . ?
N2 Fe1 N1 177.85(19) . . ?
N2 Fe1 N3 94.20(18) . . ?
N2 Fe1 N4 83.69(18) . . ?
C18 O2 Fe1 125.8(3) . . ?
C3 O1 Fe1 126.1(3) . . ?
C1 N1 Fe1 125.3(4) . . ?
C1 N1 C10 120.2(5) . . ?
C10 N1 Fe1 113.6(3) . . ?
Fe1 N3 H3 107.2 . . ?
C11 N3 Fe1 107.2(3) . . ?
C11 N3 H3 107.2 . . ?
C11 N3 C12 112.2(4) . . ?
C12 N3 Fe1 115.5(3) . . ?
C12 N3 H3 107.2 . . ?
Fe1 N4 H4 107.2 . . ?
C14 N4 Fe1 106.2(3) . . ?
C14 N4 H4 107.2 . . ?
C8 N4 Fe1 115.3(3) . . ?
C8 N4 H4 107.2 . . ?
C8 N4 C14 113.3(4) . . ?
C16 N2 Fe1 126.8(4) . . ?
C16 N2 C15 119.6(5) . . ?
C15 N2 Fe1 113.6(3) . . ?
C22 C17 C16 117.6(5) . . ?
C22 C17 C18 120.2(5) . . ?
C18 C17 C16 122.2(5) . . ?
N4 C14 H14A 110.3 . . ?
N4 C14 H14B 110.3 . . ?
N4 C14 C15 107.2(4) . . ?
H14A C14 H14B 108.5 . . ?
C15 C14 H14A 110.3 . . ?
C15 C14 H14B 110.3 . . ?
C1 C2 C3 121.7(5) . . ?
C7 C2 C1 119.0(5) . . ?
C7 C2 C3 119.2(5) . . ?
N4 C8 H8A 108.6 . . ?
N4 C8 H8B 108.6 . . ?
N4 C8 C9 114.6(4) . . ?
H8A C8 H8B 107.6 . . ?
C9 C8 H8A 108.6 . . ?
C9 C8 H8B 108.6 . . ?
H13A C13 H13B 109.5 . . ?
H13A C13 H13C 109.5 . . ?
H13B C13 H13C 109.5 . . ?
C12 C13 H13A 109.5 . . ?
C12 C13 H13B 109.5 . . ?
C12 C13 H13C 109.5 . . ?
N3 C11 H11A 110.2 . . ?
N3 C11 H11B 110.2 . . ?
N3 C11 C10 107.3(4) . . ?
H11A C11 H11B 108.5 . . ?
C10 C11 H11A 110.2 . . ?
C10 C11 H11B 110.2 . . ?
N1 C1 C2 124.6(5) . . ?
N1 C1 H1 117.7 . . ?
C2 C1 H1 117.7 . . ?
C3 C4 H4A 118.4 . . ?
C5 C4 H4A 118.4 . . ?
C5 C4 C3 123.2(5) . . ?
C2 C7 H7 119.4 . . ?
C6 C7 C2 121.2(5) . . ?
C6 C7 H7 119.4 . . ?
C8 C9 H9A 109.5 . . ?
C8 C9 H9B 109.5 . . ?
C8 C9 H9C 109.5 . . ?
H9A C9 H9B 109.5 . . ?
H9A C9 H9C 109.5 . . ?
H9B C9 H9C 109.5 . . ?
O1 C3 C2 125.2(5) . . ?
O1 C3 C4 118.4(5) . . ?
C4 C3 C2 116.4(5) . . ?
N1 C10 C11 106.5(4) . . ?
N1 C10 H10A 110.4 . . ?
N1 C10 H10B 110.4 . . ?
C11 C10 H10A 110.4 . . ?
C11 C10 H10B 110.4 . . ?
H10A C10 H10B 108.6 . . ?
C4 C5 H5 120.2 . . ?
C4 C5 C6 119.6(5) . . ?
C6 C5 H5 120.2 . . ?
C18 C19 H19 118.7 . . ?
C20 C19 H19 118.7 . . ?
C20 C19 C18 122.5(5) . . ?
C17 C22 H22 119.9 . . ?
C21 C22 C17 120.2(5) . . ?
C21 C22 H22 119.9 . . ?
N2 C16 C17 124.4(5) . . ?
N2 C16 H16 117.8 . . ?
C17 C16 H16 117.8 . . ?
O2 C18 C17 125.2(5) . . ?
O2 C18 C19 117.8(5) . . ?
C19 C18 C17 116.9(5) . . ?
N2 C15 C14 106.2(4) . . ?
N2 C15 H15A 110.5 . . ?
N2 C15 H15B 110.5 . . ?
C14 C15 H15A 110.5 . . ?
C14 C15 H15B 110.5 . . ?
H15A C15 H15B 108.7 . . ?
C19 C20 H20 120.3 . . ?
C19 C20 C21 119.3(5) . . ?
C21 C20 H20 120.3 . . ?
N3 C12 C13 113.8(5) . . ?
N3 C12 H12A 108.8 . . ?
N3 C12 H12B 108.8 . . ?
C13 C12 H12A 108.8 . . ?
C13 C12 H12B 108.8 . . ?
H12A C12 H12B 107.7 . . ?
C22 C21 I2 118.6(4) . . ?
C22 C21 C20 120.7(5) . . ?
C20 C21 I2 120.7(4) . . ?
C7 C6 I1 121.1(4) . . ?
C7 C6 C5 120.3(5) . . ?
C5 C6 I1 118.5(4) . . ?
N6 C30 S1 174.8(13) . . ?
Cl2 Cl2 C32 141(3) 3_558 3_558 ?
Cl2 Cl2 C32 22.2(17) 3_558 . ?
C32 Cl2 C32 163.2(12) 3_558 . ?
Cl1 C32 H32A 106.3(17) . . ?
Cl1 C32 H32B 106.6(17) . . ?
Cl2 C32 Cl1 121.2(13) . . ?
Cl2 C32 Cl1 137.4(19) 3_558 . ?
Cl2 C32 Cl2 16.8(12) 3_558 . ?
Cl2 C32 H32A 99.8(18) . . ?
Cl2 C32 H32A 96(2) 3_558 . ?
Cl2 C32 H32B 113.0(18) . . ?
Cl2 C32 H32B 99(2) 3_558 . ?
H32A C32 H32B 109(2) . . ?
N7 C31 S2 173(2) . . ?

loop_
_geom_bond_atom_site_label_1
_geom_bond_atom_site_label_2
_geom_bond_distance
_geom_bond_site_symmetry_2
_geom_bond_publ_flag
I1 C6 2.114(5) . ?
I2 C21 2.100(5) . ?
Fe1 O2 1.880(4) . ?
Fe1 O1 1.881(4) . ?
Fe1 N1 1.929(4) . ?
Fe1 N3 2.042(4) . ?
Fe1 N4 2.047(4) . ?
Fe1 N2 1.928(4) . ?
O2 C18 1.320(6) . ?
O1 C3 1.315(6) . ?
N1 C1 1.299(6) . ?
N1 C10 1.480(7) . ?
N3 H3 1.0000 . ?
N3 C11 1.482(7) . ?
N3 C12 1.489(7) . ?
N4 H4 1.0000 . ?
N4 C14 1.483(6) . ?
N4 C8 1.478(6) . ?
N2 C16 1.281(7) . ?
N2 C15 1.465(6) . ?
C17 C22 1.399(7) . ?
C17 C16 1.450(7) . ?
C17 C18 1.422(7) . ?
C14 H14A 0.9900 . ?
C14 H14B 0.9900 . ?
C14 C15 1.504(7) . ?
C2 C1 1.424(7) . ?
C2 C7 1.400(7) . ?
C2 C3 1.440(7) . ?
C8 H8A 0.9900 . ?
C8 H8B 0.9900 . ?
C8 C9 1.511(7) . ?
C13 H13A 0.9800 . ?
C13 H13B 0.9800 . ?
C13 H13C 0.9800 . ?
C13 C12 1.502(7) . ?
C11 H11A 0.9900 . ?
C11 H11B 0.9900 . ?
C11 C10 1.509(8) . ?
C1 H1 0.9500 . ?
C4 H4A 0.9500 . ?
C4 C3 1.402(7) . ?
C4 C5 1.357(7) . ?
C7 H7 0.9500 . ?
C7 C6 1.364(7) . ?
C9 H9A 0.9800 . ?
C9 H9B 0.9800 . ?
C9 H9C 0.9800 . ?
C10 H10A 0.9900 . ?
C10 H10B 0.9900 . ?
C5 H5 0.9500 . ?
C5 C6 1.388(8) . ?
C19 H19 0.9500 . ?
C19 C18 1.413(7) . ?
C19 C20 1.359(7) . ?
C22 H22 0.9500 . ?
C22 C21 1.372(7) . ?
C16 H16 0.9500 . ?
C15 H15A 0.9900 . ?
C15 H15B 0.9900 . ?
C20 H20 0.9500 . ?
C20 C21 1.402(7) . ?
C12 H12A 0.9900 . ?
C12 H12B 0.9900 . ?
S1 C30 1.750(12) . ?
N6 C30 1.06(2) . ?
Cl1 C32 1.74(2) . ?
Cl2 Cl2 0.722(11) 3_558 ?
Cl2 C32 0.95(2) 3_558 ?
Cl2 C32 1.57(3) . ?
C32 H32A 0.99(2) . ?
C32 H32B 0.98(2) . ?
S2 C31 1.82(2) . ?
N7 C31 1.05(3) . ?

loop_
_geom_torsion_atom_site_label_1
_geom_torsion_atom_site_label_2
_geom_torsion_atom_site_label_3
_geom_torsion_atom_site_label_4
_geom_torsion
_geom_torsion_site_symmetry_1
_geom_torsion_site_symmetry_2
_geom_torsion_site_symmetry_3
_geom_torsion_site_symmetry_4
_geom_torsion_publ_flag
Fe1 O2 C18 C17 12.8(7) . . . . ?
Fe1 O2 C18 C19 -169.8(4) . . . . ?
Fe1 O1 C3 C2 2.2(7) . . . . ?
Fe1 O1 C3 C4 -177.8(3) . . . . ?
Fe1 N1 C1 C2 -16.7(8) . . . . ?
Fe1 N1 C10 C11 -34.0(5) . . . . ?
Fe1 N3 C11 C10 -42.9(5) . . . . ?
Fe1 N3 C12 C13 -173.7(4) . . . . ?
Fe1 N4 C14 C15 -44.4(5) . . . . ?
Fe1 N4 C8 C9 -179.0(4) . . . . ?
Fe1 N2 C16 C17 -2.5(8) . . . . ?
Fe1 N2 C15 C14 -34.8(5) . . . . ?
O2 Fe1 O1 C3 71.5(4) . . . . ?
O1 Fe1 O2 C18 75.1(4) . . . . ?
N1 Fe1 O2 C18 168.3(4) . . . . ?
N1 Fe1 O1 C3 -13.9(4) . . . . ?
N3 Fe1 O2 C18 -107.9(4) . . . . ?
N3 C11 C10 N1 49.8(6) . . . . ?
N4 Fe1 O1 C3 -110.8(4) . . . . ?
N4 C14 C15 N2 51.7(5) . . . . ?
N2 Fe1 O2 C18 -13.7(4) . . . . ?
N2 Fe1 O1 C3 165.4(4) . . . . ?
C17 C22 C21 I2 -174.9(4) . . . . ?
C17 C22 C21 C20 2.5(8) . . . . ?
C14 N4 C8 C9 -56.4(6) . . . . ?
C2 C7 C6 I1 175.3(4) . . . . ?
C2 C7 C6 C5 -1.8(8) . . . . ?
C8 N4 C14 C15 -172.0(4) . . . . ?
C11 N3 C12 C13 -50.4(6) . . . . ?
C1 N1 C10 C11 135.9(5) . . . . ?
C1 C2 C7 C6 172.9(5) . . . . ?
C1 C2 C3 O1 9.1(8) . . . . ?
C1 C2 C3 C4 -170.9(5) . . . . ?
C4 C5 C6 I1 -172.9(4) . . . . ?
C4 C5 C6 C7 4.3(8) . . . . ?
C7 C2 C1 N1 -176.5(5) . . . . ?
C7 C2 C3 O1 -175.5(5) . . . . ?
C7 C2 C3 C4 4.5(7) . . . . ?
C3 C2 C1 N1 -1.1(8) . . . . ?
C3 C2 C7 C6 -2.7(8) . . . . ?
C3 C4 C5 C6 -2.3(8) . . . . ?
C10 N1 C1 C2 174.6(5) . . . . ?
C5 C4 C3 O1 177.9(5) . . . . ?
C5 C4 C3 C2 -2.1(8) . . . . ?
C19 C20 C21 I2 174.4(4) . . . . ?
C19 C20 C21 C22 -3.0(8) . . . . ?
C22 C17 C16 N2 179.5(5) . . . . ?
C22 C17 C18 O2 175.0(5) . . . . ?
C22 C17 C18 C19 -2.4(8) . . . . ?
C16 N2 C15 C14 144.5(5) . . . . ?
C16 C17 C22 C21 177.9(5) . . . . ?
C16 C17 C18 O2 -2.6(8) . . . . ?
C16 C17 C18 C19 -179.9(5) . . . . ?
C18 C17 C22 C21 0.2(8) . . . . ?
C18 C17 C16 N2 -2.8(8) . . . . ?
C18 C19 C20 C21 0.8(9) . . . . ?
C15 N2 C16 C17 178.3(5) . . . . ?
C20 C19 C18 O2 -175.6(5) . . . . ?
C20 C19 C18 C17 1.9(8) . . . . ?
C12 N3 C11 C10 -170.7(4) . . . . ?
Cl2 Cl2 C32 Cl1 166(5) 3_558 . . . ?
C32 Cl2 C32 Cl1 166(5) 3_558 . . . ?
C32 Cl2 C32 Cl2 0.00(4) 3_558 . . 3_558 ?
